data_4103910
loop_
_publ_author_name
'Simon Aldridge'
'Anthony J. Downs'
'Christina Y. Tang'
'Simon Parsons'
'Michael C. Clarke'
'Russell D. L. Johnstone'
'Heather E. Robertson'
'David W. H. Rankin'
'Derek A. Wann'

_publ_contact_author_email S.Parsons@ed.ac.uk
_publ_contact_author_name S.Parsons
_publ_section_title
;
 Structures and Aggregation of the Methylamine-Borane Molecules,
 MenH3-nN.BH3 (n= 1-3), Studied by X-ray Diffraction, Gas-Phase Electron
 Diffraction, and Quantum Chemical Calculations
;
_journal_name_full 'Journal of the American Chemical Society'
_journal_page_first 2231
_journal_page_last 2243
_journal_paper_doi 10.1021/ja807545p
_journal_volume 131
_journal_year 2009
_chemical_compound_source 'Tony Downs & Christina Tang '
_chemical_formula_moiety Me2NH-BH3
_chemical_formula_sum 'C2 H10 B N'
_chemical_formula_weight 58.92
_space_group_IT_number 14
_symmetry_cell_setting monoclinic
_symmetry_space_group_name_Hall '-P 2ybc'
_symmetry_space_group_name_H-M 'P 1 21/c 1'
_atom_sites_solution_hydrogens difmap
_atom_sites_solution_primary direct
_audit_creation_date 07-07-11
_audit_creation_method CRYSTALS_ver_12.83
_cell_angle_alpha 90
_cell_angle_beta 104.648(4)
_cell_angle_gamma 90
_cell_formula_units_Z 4
_cell_length_a 7.0452(6)
_cell_length_b 5.8368(5)
_cell_length_c 12.2335(14)
_cell_measurement_reflns_used 1573
_cell_measurement_temperature 150
_cell_measurement_theta_max 16
_cell_measurement_theta_min 3
_cell_volume 486.71(8)
_computing_cell_refinement 'DENZO/SCALEPACK (Otwinowski & Minor, 1997)'
_computing_data_collection 'COLLECT (Nonius, 1997-2001).'
_computing_data_reduction 'DENZO/SCALEPACK (Otwinowski & Minor, 1997)'
_computing_molecular_graphics 'CAMERON (Watkin et al., 1996)'
_computing_publication_material 'CRYSTALS (Betteridge et al., 2003)'
_computing_structure_refinement 'CRYSTALS (Betteridge et al., 2003)'
_computing_structure_solution 'SIR92 (Altomare et al., 1994)'
_diffrn_ambient_temperature 150
_diffrn_measured_fraction_theta_full 0.991
_diffrn_measured_fraction_theta_max 0.991
_diffrn_measurement_device_type 'Nonius KappaCCD'
_diffrn_measurement_method '\f & \w scans'
_diffrn_radiation_monochromator graphite
_diffrn_radiation_type 'Mo K\a'
_diffrn_radiation_wavelength 0.71073
_diffrn_reflns_av_R_equivalents 0.034
_diffrn_reflns_limit_h_max 8
_diffrn_reflns_limit_h_min -9
_diffrn_reflns_limit_k_max 7
_diffrn_reflns_limit_k_min 0
_diffrn_reflns_limit_l_max 15
_diffrn_reflns_limit_l_min 0
_diffrn_reflns_number 2185
_diffrn_reflns_theta_full 27.504
_diffrn_reflns_theta_max 27.504
_diffrn_reflns_theta_min 5.169
_diffrn_standards_number 0
_exptl_absorpt_coefficient_mu 0.046
_exptl_absorpt_correction_T_max 1.00
_exptl_absorpt_correction_T_min 0.34
_exptl_absorpt_correction_type multi-scan
_exptl_absorpt_process_details 'DENZO/SCALEPACK (Otwinowski & Minor, 1997)'
_exptl_crystal_colour colourless
_exptl_crystal_density_diffrn 0.804
_exptl_crystal_description plate
_exptl_crystal_F_000 136
_exptl_crystal_recrystallization_method
;
?
;
_exptl_crystal_size_max 0.50
_exptl_crystal_size_mid 0.20
_exptl_crystal_size_min 0.05
_refine_diff_density_max 0.11
_refine_diff_density_min -0.11
_refine_ls_extinction_method none
_refine_ls_goodness_of_fit_ref 1.0032
_refine_ls_hydrogen_treatment 'restrained refall'
_refine_ls_matrix_type full
_refine_ls_number_parameters 77
_refine_ls_number_reflns 1099
_refine_ls_number_restraints 49
_refine_ls_R_factor_all 0.0549
_refine_ls_R_factor_gt 0.0416
_refine_ls_shift/su_max 0.007359
_refine_ls_structure_factor_coef Fsqd
_refine_ls_weighting_details
;
 Method= Modified Sheldrick 
 w=1/[\s^2^(F^2^) + ( 0.05P)^2^ + 0.06P] 
 ,where P=(max(Fo^2^,0) + 2Fc^2^)/3 
;
_refine_ls_weighting_scheme calc
_refine_ls_wR_factor_all 0.1120
_refine_ls_wR_factor_gt 0.1021
_refine_ls_wR_factor_ref 0.1120
_reflns_limit_h_max 8
_reflns_limit_h_min -9
_reflns_limit_k_max 7
_reflns_limit_k_min 0
_reflns_limit_l_max 15
_reflns_limit_l_min 0
_reflns_number_gt 855
_reflns_number_total 1104
_reflns_threshold_expression I>2.0\s(I)
_oxford_diffrn_Wilson_B_factor 0.00
_oxford_diffrn_Wilson_scale 0.00
_oxford_refine_ls_scale 3.68(10)
_oxford_structure_analysis_title 'Me2NHBH3 from Tony Downs & Christina Tang'
_cod_data_source_file ja807545p_si_002.cif
_cod_data_source_block me2nhbh3
_cod_original_formula_sum 'C2 H10 B1 N1'
_cod_database_code 4103910

loop_
_symmetry_equiv_pos_as_xyz
x,y,z
-x,-y,-z
-x,y+1/2,-z+1/2
x,-y+1/2,z+1/2

loop_
_atom_site_label
_atom_site_type_symbol
_atom_site_fract_x
_atom_site_fract_y
_atom_site_fract_z
_atom_site_U_iso_or_equiv
_atom_site_occupancy
_atom_site_adp_type
_atom_site_refinement_flags_posn
N1 N 0.20756(10) 0.21814(13) 0.34916(6) 0.0328 1.0000 Uani D
B1 B 0.19860(16) -0.05403(18) 0.33592(10) 0.0400 1.0000 Uani D
C2 C 0.38140(16) 0.31594(19) 0.32019(11) 0.0467 1.0000 Uani D
C3 C 0.19787(18) 0.2944(2) 0.46241(10) 0.0472 1.0000 Uani D
H11 H 0.0607(9) -0.1127(5) 0.3567(6) 0.061(4) 1.0000 Uiso D
H21 H 0.3331(9) -0.1256(5) 0.3971(5) 0.056(3) 1.0000 Uiso D
H31 H 0.1977(10) -0.0940(4) 0.2458(5) 0.051(3) 1.0000 Uiso D
H12 H 0.3806(18) 0.270(2) 0.2439(11) 0.0703(18) 1.0000 Uiso D
H22 H 0.4999(17) 0.250(2) 0.3753(11) 0.0694(18) 1.0000 Uiso D
H32 H 0.3768(19) 0.482(2) 0.3263(11) 0.0694(18) 1.0000 Uiso D
H13 H 0.1998(18) 0.464(2) 0.4664(11) 0.0689(18) 1.0000 Uiso D
H23 H 0.0779(19) 0.233(2) 0.4775(11) 0.0695(18) 1.0000 Uiso D
H33 H 0.3109(18) 0.229(2) 0.5178(11) 0.0686(18) 1.0000 Uiso D
H1 H 0.1048(16) 0.2735(18) 0.2998(9) 0.0480(17) 1.0000 Uiso D

loop_
_atom_site_aniso_label
_atom_site_aniso_U_11
_atom_site_aniso_U_22
_atom_site_aniso_U_33
_atom_site_aniso_U_23
_atom_site_aniso_U_13
_atom_site_aniso_U_12
N1 0.0270(4) 0.0309(4) 0.0374(5) 0.0017(3) 0.0024(3) 0.0030(3)
B1 0.0356(5) 0.0305(6) 0.0474(6) -0.0026(4) -0.0012(4) -0.0021(4)
C2 0.0428(6) 0.0371(6) 0.0631(7) -0.0026(5) 0.0190(5) -0.0064(4)
C3 0.0523(7) 0.0442(6) 0.0452(6) -0.0051(5) 0.0123(5) 0.0029(5)

loop_
_atom_type_symbol
_atom_type_scat_dispersion_real
_atom_type_scat_dispersion_imag
_atom_type_scat_Cromer_Mann_a1
_atom_type_scat_Cromer_Mann_b1
_atom_type_scat_Cromer_Mann_a2
_atom_type_scat_Cromer_Mann_b2
_atom_type_scat_Cromer_Mann_a3
_atom_type_scat_Cromer_Mann_b3
_atom_type_scat_Cromer_Mann_a4
_atom_type_scat_Cromer_Mann_b4
_atom_type_scat_Cromer_Mann_c
_atom_type_scat_source
C 0.0033 0.0016 2.3100 20.8439 1.0200 10.2075 1.5886 0.5687 0.8650 51.6512 0.2156 'International Tables Vol C 4.2.6.8 and 6.1.1.4'
H 0.0000 0.0000 0.4930 10.5109 0.3229 26.1257 0.1402 3.1424 0.0408 57.7998 0.0030 'International Tables Vol C 4.2.6.8 and 6.1.1.4'
B 0.0013 0.0007 2.0545 23.2185 1.3326 1.0210 1.0979 60.3498 0.7068 0.1403 -0.1932 'International Tables Vol C 4.2.6.8 and 6.1.1.4'
N 0.0061 0.0033 12.2126 0.0057 3.1322 9.8933 2.0125 28.9975 1.1663 0.5826 -11.5290 'International Tables Vol C 4.2.6.8 and 6.1.1.4'

loop_
_geom_angle_atom_site_label_1
_geom_angle_atom_site_label_2
_geom_angle_atom_site_label_3
_geom_angle
_geom_angle_publ_flag
B1 N1 C2 112.03(8) yes
B1 N1 C3 112.71(8) yes
C2 N1 C3 110.37(9) yes
B1 N1 H1 107.0(7) no
C2 N1 H1 106.4(7) no
C3 N1 H1 108.0(7) no
N1 B1 H11 107.21(6) no
N1 B1 H21 107.21(6) no
H11 B1 H21 111.62(6) no
N1 B1 H31 107.23(6) no
H11 B1 H31 111.64(6) no
H21 B1 H31 111.63(6) no
N1 C2 H12 108.8(8) no
N1 C2 H22 106.9(7) no
H12 C2 H22 110.0(10) no
N1 C2 H32 108.7(8) no
H12 C2 H32 110.8(10) no
H22 C2 H32 111.4(10) no
N1 C3 H13 110.2(8) no
N1 C3 H23 108.4(8) no
H13 C3 H23 110.9(10) no
N1 C3 H33 108.1(8) no
H13 C3 H33 110.7(10) no
H23 C3 H33 108.5(10) no

loop_
_geom_bond_atom_site_label_1
_geom_bond_atom_site_label_2
_geom_bond_distance
_geom_bond_publ_flag
N1 B1 1.5965(13) yes
N1 C2 1.4734(13) yes
N1 C3 1.4731(14) yes
N1 H1 0.878(11) no
B1 H11 1.118(6) no
B1 H21 1.129(6) no
B1 H31 1.125(6) no
C2 H12 0.969(12) no
C2 H22 1.006(12) no
C2 H32 0.973(13) no
C3 H13 0.989(12) no
C3 H23 0.977(12) no
C3 H33 0.982(12) no

loop_
_cod_related_entry_id
_cod_related_entry_database
_cod_related_entry_code
1 ChemSpider 3551593
